data_4314066
loop_
_publ_author_name
'Nate Schultheiss'
'Douglas R. Powell'
'Eric Bosch'

_publ_contact_author
; 
   Prof. Eric Bosch 
   Department of Chemistry 
   Southwest Missouri State University
   901 South National Avenue 
   Springfield, MO  65804  USA 
;
_publ_contact_author_email erb625f@smsu.edu
_publ_contact_author_fax 1(417)8365507
_publ_contact_author_phone 1(417)8364277
_publ_section_title
;
 Silver(I) Coordination Chemistry of 2,6-Diarylpyrazines. \p-Stacking,
 Anion Coordination, and Steric Control
;
_journal_name_full 'Inorganic Chemistry'
_journal_page_first 5304
_journal_page_last 5310
_journal_paper_doi 10.1021/ic034277m
_journal_volume 42
_journal_year 2003
_chemical_formula_moiety '(C32 H24 Ag N4) 1+, (N O3) 1-'
_chemical_formula_sum 'C32 H24 Ag N5 O3'
_chemical_formula_weight 634.43
_chemical_name_systematic
; 
 ? 
;
_space_group_IT_number 60
_symmetry_cell_setting orthorhombic
_symmetry_space_group_name_Hall '-P 2n 2ab'
_symmetry_space_group_name_H-M 'P b c n'
_atom_sites_solution_hydrogens geom
_atom_sites_solution_primary direct
_atom_sites_solution_secondary difmap
_audit_creation_method SHELXL-97
_cell_angle_alpha 90.00
_cell_angle_beta 90.00
_cell_angle_gamma 90.00
_cell_formula_units_Z 4
_cell_length_a 7.1361(6)
_cell_length_b 30.910(2)
_cell_length_c 11.9478(9)
_cell_measurement_reflns_used 7719
_cell_measurement_temperature 100(2)
_cell_measurement_theta_max 26.00
_cell_measurement_theta_min 2.15
_cell_volume 2635.4(3)
_computing_cell_refinement 'Bruker SMART'
_computing_data_collection 'Bruker SMART'
_computing_data_reduction 'Bruker SAINT'
_computing_molecular_graphics 'Bruker SHELXTL'
_computing_publication_material 'Bruker SHELXTL'
_computing_structure_refinement 'SHELXL-97 (Sheldrick, 1997)'
_computing_structure_solution 'SHELXS-97 (Sheldrick, 1990)'
_diffrn_ambient_temperature 100(2)
_diffrn_measured_fraction_theta_full 1.000
_diffrn_measured_fraction_theta_max 1.000
_diffrn_measurement_device_type 'CCD area detector'
_diffrn_measurement_method '\w scan frames'
_diffrn_radiation_monochromator graphite
_diffrn_radiation_source 'fine-focus sealed tube'
_diffrn_radiation_type MoK\a
_diffrn_radiation_wavelength 0.71073
_diffrn_reflns_av_R_equivalents 0.0290
_diffrn_reflns_av_sigmaI/netI 0.0225
_diffrn_reflns_limit_h_max 7
_diffrn_reflns_limit_h_min -8
_diffrn_reflns_limit_k_max 37
_diffrn_reflns_limit_k_min -38
_diffrn_reflns_limit_l_max 14
_diffrn_reflns_limit_l_min -14
_diffrn_reflns_number 15397
_diffrn_reflns_theta_full 26.00
_diffrn_reflns_theta_max 26.00
_diffrn_reflns_theta_min 2.15
_diffrn_standards_decay_% -0.18
_diffrn_standards_number 205
_exptl_absorpt_coefficient_mu 0.810
_exptl_absorpt_correction_T_max 0.8231
_exptl_absorpt_correction_T_min 0.7482
_exptl_absorpt_correction_type multi-scan
_exptl_absorpt_process_details 'SADABS, 2000'
_exptl_crystal_colour colorless
_exptl_crystal_density_diffrn 1.599
_exptl_crystal_density_meas 0
_exptl_crystal_density_method 'not measured'
_exptl_crystal_description prism
_exptl_crystal_F_000 1288
_exptl_crystal_size_max 0.38
_exptl_crystal_size_mid 0.28
_exptl_crystal_size_min 0.25
_refine_diff_density_max 0.545
_refine_diff_density_min -0.762
_refine_diff_density_rms 0.068
_refine_ls_extinction_method none
_refine_ls_goodness_of_fit_ref 1.025
_refine_ls_hydrogen_treatment mixed
_refine_ls_matrix_type full
_refine_ls_number_parameters 188
_refine_ls_number_reflns 2595
_refine_ls_number_restraints 0
_refine_ls_restrained_S_all 1.025
_refine_ls_R_factor_all 0.0298
_refine_ls_R_factor_gt 0.0279
_refine_ls_shift/su_max 0.000
_refine_ls_shift/su_mean 0.000
_refine_ls_structure_factor_coef Fsqd
_refine_ls_weighting_details 'calc w=1/[\s^2^(Fo^2^)+(0.0600P)^2^+1.6000P] where P=(Fo^2^+2Fc^2^)/3'
_refine_ls_weighting_scheme calc
_refine_ls_wR_factor_gt 0.0900
_refine_ls_wR_factor_ref 0.0926
_reflns_number_gt 2431
_reflns_number_total 2595
_reflns_threshold_expression >2sigma(I)
_cod_data_source_file ic034277msi20030313_100916_3.cif
_cod_data_source_block compound_2_
_cod_database_code 4314066

loop_
_symmetry_equiv_pos_as_xyz
'x, y, z'
'-x+1/2, -y+1/2, z+1/2'
'-x, y, -z+1/2'
'x+1/2, -y+1/2, -z'
'-x, -y, -z'
'x-1/2, y-1/2, -z-1/2'
'x, -y, z-1/2'
'-x-1/2, y-1/2, z'

loop_
_atom_site_label
_atom_site_type_symbol
_atom_site_fract_x
_atom_site_fract_y
_atom_site_fract_z
_atom_site_U_iso_or_equiv
_atom_site_adp_type
_atom_site_occupancy
_atom_site_symmetry_multiplicity
_atom_site_calc_flag
_atom_site_refinement_flags
_atom_site_disorder_assembly
_atom_site_disorder_group
Ag1 Ag 0.5000 0.5000 0.5000 0.01885(12) Uani 1 2 d S . .
N1 N 0.2323(2) 0.36896(5) 0.67943(13) 0.0148(3) Uani 1 1 d . . .
N2 N 0.3488(2) 0.44451(5) 0.57282(12) 0.0150(3) Uani 1 1 d . . .
C1 C 0.3100(2) 0.44405(6) 0.68270(15) 0.0154(4) Uani 1 1 d . . .
H1 H 0.3226 0.4699 0.7249 0.019 Uiso 1 1 calc R . .
C2 C 0.2513(3) 0.40616(6) 0.73611(15) 0.0147(4) Uani 1 1 d . . .
C3 C 0.2150(2) 0.40590(6) 0.85867(15) 0.0155(4) Uani 1 1 d . . .
C4 C 0.1619(3) 0.44371(6) 0.91485(15) 0.0182(4) Uani 1 1 d . . .
H4 H 0.1460 0.4699 0.8743 0.022 Uiso 1 1 calc R . .
C5 C 0.1323(3) 0.44297(7) 1.03034(17) 0.0227(4) Uani 1 1 d . . .
H5 H 0.0955 0.4686 1.0682 0.027 Uiso 1 1 calc R . .
C6 C 0.1563(3) 0.40494(7) 1.08991(15) 0.0226(4) Uani 1 1 d . . .
H6 H 0.1376 0.4046 1.1686 0.027 Uiso 1 1 calc R . .
C7 C 0.2073(3) 0.36747(7) 1.03472(18) 0.0229(4) Uani 1 1 d . . .
H7 H 0.2233 0.3414 1.0756 0.027 Uiso 1 1 calc R . .
C8 C 0.2353(3) 0.36777(6) 0.91976(16) 0.0200(4) Uani 1 1 d . . .
H8 H 0.2686 0.3417 0.8824 0.024 Uiso 1 1 calc R . .
C10 C 0.2649(2) 0.36968(5) 0.56901(15) 0.0146(4) Uani 1 1 d . . .
C9 C 0.3233(3) 0.40787(6) 0.51597(15) 0.0159(4) Uani 1 1 d . . .
H9 H 0.3453 0.4076 0.4375 0.019 Uiso 1 1 calc R . .
C11 C 0.2321(3) 0.32938(6) 0.50411(14) 0.0163(4) Uani 1 1 d . . .
C12 C 0.2740(3) 0.32676(6) 0.39022(15) 0.0205(4) Uani 1 1 d . . .
H12 H 0.3330 0.3505 0.3539 0.025 Uiso 1 1 calc R . .
C13 C 0.2302(3) 0.28982(6) 0.32949(16) 0.0256(4) Uani 1 1 d . . .
H13 H 0.2579 0.2885 0.2518 0.031 Uiso 1 1 calc R . .
C14 C 0.1462(3) 0.25479(6) 0.38199(17) 0.0244(4) Uani 1 1 d . . .
H14 H 0.1151 0.2296 0.3403 0.029 Uiso 1 1 calc R . .
C15 C 0.1081(3) 0.25668(7) 0.49508(15) 0.0219(4) Uani 1 1 d . . .
H15 H 0.0529 0.2325 0.5314 0.026 Uiso 1 1 calc R . .
C16 C 0.1497(2) 0.29363(6) 0.55628(16) 0.0182(4) Uani 1 1 d . . .
H16 H 0.1220 0.2946 0.6340 0.022 Uiso 1 1 calc R . .
N3 N 0.5000 0.44482(8) 0.2500 0.0184(5) Uani 1 2 d S . .
O1 O 0.3780(2) 0.46551(4) 0.30509(11) 0.0249(3) Uani 1 1 d . . .
O2 O 0.5000 0.40476(6) 0.2500 0.0207(4) Uani 1 2 d S . .

loop_
_atom_site_aniso_label
_atom_site_aniso_U_11
_atom_site_aniso_U_22
_atom_site_aniso_U_33
_atom_site_aniso_U_23
_atom_site_aniso_U_13
_atom_site_aniso_U_12
Ag1 0.02601(19) 0.01277(18) 0.01776(18) 0.00076(6) 0.00072(7) -0.00598(7)
N1 0.0123(7) 0.0121(7) 0.0199(7) 0.0010(6) -0.0027(6) -0.0002(6)
N2 0.0154(7) 0.0109(7) 0.0187(7) 0.0006(6) -0.0014(6) -0.0009(5)
C1 0.0139(8) 0.0134(8) 0.0190(8) -0.0012(7) -0.0025(7) -0.0001(7)
C2 0.0112(8) 0.0151(9) 0.0177(9) -0.0001(7) -0.0027(6) -0.0010(7)
C3 0.0106(8) 0.0180(9) 0.0179(9) 0.0003(7) -0.0013(7) -0.0032(7)
C4 0.0169(9) 0.0176(9) 0.0201(9) 0.0007(7) 0.0011(7) -0.0015(7)
C5 0.0185(9) 0.0255(11) 0.0241(9) -0.0067(8) 0.0036(8) -0.0028(8)
C6 0.0165(9) 0.0350(11) 0.0163(8) 0.0005(8) -0.0003(7) -0.0060(8)
C7 0.0219(10) 0.0240(10) 0.0227(10) 0.0059(8) -0.0045(8) -0.0028(8)
C8 0.0200(9) 0.0179(9) 0.0220(10) -0.0003(7) -0.0020(7) -0.0019(7)
C10 0.0109(8) 0.0131(8) 0.0198(9) 0.0005(7) -0.0018(7) 0.0022(6)
C9 0.0157(9) 0.0141(9) 0.0179(8) -0.0002(7) -0.0015(7) 0.0005(7)
C11 0.0135(9) 0.0131(10) 0.0223(10) 0.0013(6) -0.0033(6) 0.0017(7)
C12 0.0288(10) 0.0117(9) 0.0211(9) 0.0018(7) -0.0033(8) -0.0003(7)
C13 0.0410(12) 0.0156(9) 0.0204(9) -0.0010(7) -0.0055(8) 0.0015(8)
C14 0.0291(10) 0.0140(9) 0.0299(10) -0.0056(8) -0.0121(8) 0.0005(7)
C15 0.0195(10) 0.0137(10) 0.0326(11) 0.0016(7) -0.0022(7) -0.0022(8)
C16 0.0171(9) 0.0146(9) 0.0229(9) -0.0008(7) 0.0002(7) -0.0004(7)
N3 0.0296(13) 0.0145(12) 0.0110(10) 0.000 -0.0029(8) 0.000
O1 0.0398(8) 0.0167(7) 0.0181(6) -0.0005(5) 0.0030(6) 0.0085(6)
O2 0.0313(12) 0.0085(9) 0.0223(10) 0.000 -0.0023(7) 0.000

loop_
_atom_type_symbol
_atom_type_description
_atom_type_scat_dispersion_real
_atom_type_scat_dispersion_imag
_atom_type_scat_source
C C 0.0033 0.0016 'International Tables Vol C Tables 4.2.6.8 and 6.1.1.4'
H H 0.0000 0.0000 'International Tables Vol C Tables 4.2.6.8 and 6.1.1.4'
N N 0.0061 0.0033 'International Tables Vol C Tables 4.2.6.8 and 6.1.1.4'
O O 0.0106 0.0060 'International Tables Vol C Tables 4.2.6.8 and 6.1.1.4'
Ag Ag -0.8971 1.1015 'International Tables Vol C Tables 4.2.6.8 and 6.1.1.4'

loop_
_geom_angle_atom_site_label_1
_geom_angle_atom_site_label_2
_geom_angle_atom_site_label_3
_geom_angle
_geom_angle_site_symmetry_1
_geom_angle_site_symmetry_3
_geom_angle_publ_flag
N2 Ag1 N2 180.0 5_666 . ?
N2 Ag1 O1 97.14(5) 5_666 . ?
N2 Ag1 O1 82.86(5) . . ?
N2 Ag1 O1 82.86(5) 5_666 5_666 ?
N2 Ag1 O1 97.14(5) . 5_666 ?
O1 Ag1 O1 180.00(5) . 5_666 ?
C10 N1 C2 117.73(15) . . ?
C9 N2 C1 117.47(15) . . ?
C9 N2 Ag1 121.77(12) . . ?
C1 N2 Ag1 119.69(11) . . ?
N2 C1 C2 121.16(16) . . ?
N2 C1 H1 119.4 . . ?
C2 C1 H1 119.4 . . ?
N1 C2 C1 121.20(16) . . ?
N1 C2 C3 118.35(16) . . ?
C1 C2 C3 120.42(16) . . ?
C8 C3 C4 118.88(17) . . ?
C8 C3 C2 120.13(16) . . ?
C4 C3 C2 120.99(16) . . ?
C5 C4 C3 120.09(17) . . ?
C5 C4 H4 120.0 . . ?
C3 C4 H4 120.0 . . ?
C6 C5 C4 120.20(18) . . ?
C6 C5 H5 119.9 . . ?
C4 C5 H5 119.9 . . ?
C7 C6 C5 119.92(18) . . ?
C7 C6 H6 120.0 . . ?
C5 C6 H6 120.0 . . ?
C6 C7 C8 120.32(18) . . ?
C6 C7 H7 119.8 . . ?
C8 C7 H7 119.8 . . ?
C7 C8 C3 120.58(18) . . ?
C7 C8 H8 119.7 . . ?
C3 C8 H8 119.7 . . ?
N1 C10 C9 120.68(16) . . ?
N1 C10 C11 118.20(15) . . ?
C9 C10 C11 121.09(16) . . ?
N2 C9 C10 121.67(17) . . ?
N2 C9 H9 119.2 . . ?
C10 C9 H9 119.2 . . ?
C12 C11 C16 118.61(17) . . ?
C12 C11 C10 121.59(17) . . ?
C16 C11 C10 119.74(15) . . ?
C13 C12 C11 120.61(18) . . ?
C13 C12 H12 119.7 . . ?
C11 C12 H12 119.7 . . ?
C14 C13 C12 120.18(18) . . ?
C14 C13 H13 119.9 . . ?
C12 C13 H13 119.9 . . ?
C15 C14 C13 119.66(18) . . ?
C15 C14 H14 120.2 . . ?
C13 C14 H14 120.2 . . ?
C14 C15 C16 120.58(19) . . ?
C14 C15 H15 119.7 . . ?
C16 C15 H15 119.7 . . ?
C15 C16 C11 120.34(17) . . ?
C15 C16 H16 119.8 . . ?
C11 C16 H16 119.8 . . ?
O2 N3 O1 120.37(11) . 3_655 ?
O2 N3 O1 120.37(11) . . ?
O1 N3 O1 119.3(2) 3_655 . ?
N3 O1 Ag1 115.20(9) . . ?

loop_
_geom_bond_atom_site_label_1
_geom_bond_atom_site_label_2
_geom_bond_distance
_geom_bond_site_symmetry_2
_geom_bond_publ_flag
Ag1 N2 2.2052(14) 5_666 ?
Ag1 N2 2.2052(14) . ?
Ag1 O1 2.7051(14) . ?
Ag1 O1 2.7051(14) 5_666 ?
N1 C10 1.340(2) . ?
N1 C2 1.341(2) . ?
N2 C9 1.333(2) . ?
N2 C1 1.342(2) . ?
C1 C2 1.398(3) . ?
C1 H1 0.9500 . ?
C2 C3 1.487(2) . ?
C3 C8 1.394(3) . ?
C3 C4 1.400(3) . ?
C4 C5 1.396(3) . ?
C4 H4 0.9500 . ?
C5 C6 1.385(3) . ?
C5 H5 0.9500 . ?
C6 C7 1.382(3) . ?
C6 H6 0.9500 . ?
C7 C8 1.388(3) . ?
C7 H7 0.9500 . ?
C8 H8 0.9500 . ?
C10 C9 1.403(3) . ?
C10 C11 1.486(3) . ?
C9 H9 0.9500 . ?
C11 C12 1.395(2) . ?
C11 C16 1.399(3) . ?
C12 C13 1.388(3) . ?
C12 H12 0.9500 . ?
C13 C14 1.388(3) . ?
C13 H13 0.9500 . ?
C14 C15 1.380(3) . ?
C14 H14 0.9500 . ?
C15 C16 1.388(3) . ?
C15 H15 0.9500 . ?
C16 H16 0.9500 . ?
N3 O2 1.238(3) . ?
N3 O1 1.2649(18) 3_655 ?
N3 O1 1.2649(18) . ?

loop_
_geom_torsion_atom_site_label_1
_geom_torsion_atom_site_label_2
_geom_torsion_atom_site_label_3
_geom_torsion_atom_site_label_4
_geom_torsion
_geom_torsion_site_symmetry_1
_geom_torsion_site_symmetry_2
_geom_torsion_site_symmetry_3
_geom_torsion_site_symmetry_4
_geom_torsion_publ_flag
N2 Ag1 N2 C9 -58(100) 5_666 . . . ?
O1 Ag1 N2 C9 26.96(13) . . . . ?
O1 Ag1 N2 C9 -153.04(13) 5_666 . . . ?
N2 Ag1 N2 C1 110(100) 5_666 . . . ?
O1 Ag1 N2 C1 -165.16(13) . . . . ?
O1 Ag1 N2 C1 14.84(13) 5_666 . . . ?
C9 N2 C1 C2 2.2(3) . . . . ?
Ag1 N2 C1 C2 -166.21(13) . . . . ?
C10 N1 C2 C1 -2.4(3) . . . . ?
C10 N1 C2 C3 179.77(15) . . . . ?
N2 C1 C2 N1 0.2(3) . . . . ?
N2 C1 C2 C3 177.98(16) . . . . ?
N1 C2 C3 C8 25.3(2) . . . . ?
C1 C2 C3 C8 -152.60(18) . . . . ?
N1 C2 C3 C4 -155.37(17) . . . . ?
C1 C2 C3 C4 26.8(3) . . . . ?
C8 C3 C4 C5 0.7(3) . . . . ?
C2 C3 C4 C5 -178.63(17) . . . . ?
C3 C4 C5 C6 0.4(3) . . . . ?
C4 C5 C6 C7 -0.8(3) . . . . ?
C5 C6 C7 C8 0.2(3) . . . . ?
C6 C7 C8 C3 0.9(3) . . . . ?
C4 C3 C8 C7 -1.4(3) . . . . ?
C2 C3 C8 C7 178.00(17) . . . . ?
C2 N1 C10 C9 2.2(2) . . . . ?
C2 N1 C10 C11 -176.01(16) . . . . ?
C1 N2 C9 C10 -2.3(3) . . . . ?
Ag1 N2 C9 C10 165.81(13) . . . . ?
N1 C10 C9 N2 0.1(3) . . . . ?
C11 C10 C9 N2 178.32(17) . . . . ?
N1 C10 C11 C12 -175.90(17) . . . . ?
C9 C10 C11 C12 5.9(3) . . . . ?
N1 C10 C11 C16 7.0(3) . . . . ?
C9 C10 C11 C16 -171.25(17) . . . . ?
C16 C11 C12 C13 1.6(3) . . . . ?
C10 C11 C12 C13 -175.52(18) . . . . ?
C11 C12 C13 C14 -0.8(3) . . . . ?
C12 C13 C14 C15 -0.7(3) . . . . ?
C13 C14 C15 C16 1.3(3) . . . . ?
C14 C15 C16 C11 -0.4(3) . . . . ?
C12 C11 C16 C15 -1.0(3) . . . . ?
C10 C11 C16 C15 176.20(17) . . . . ?
O2 N3 O1 Ag1 103.24(8) . . . . ?
O1 N3 O1 Ag1 -76.76(8) 3_655 . . . ?
N2 Ag1 O1 N3 77.02(13) 5_666 . . . ?
N2 Ag1 O1 N3 -102.98(13) . . . . ?
O1 Ag1 O1 N3 142(49) 5_666 . . . ?
